data_7716050
loop_
_publ_author_name
'Kumar, Manish'
'Nayek, Hari Pada'

_publ_section_title
;
 Syntheses and exploration of the catalytic activities of organotin(IV)
 compounds.
;
_journal_issue 23
_journal_name_full 'Dalton transactions (Cambridge, England : 2003)'
_journal_page_first 9827
_journal_page_last 9837
_journal_paper_doi 10.1039/d4dt00646a
_journal_volume 53
_journal_year 2024
_chemical_formula_moiety 'C29 H26 N2 O4 Sn'
_chemical_formula_sum 'C29 H26 N2 O4 Sn'
_chemical_formula_weight 585.21
_space_group_crystal_system triclinic
_space_group_IT_number 2
_space_group_name_Hall '-P 1'
_space_group_name_H-M_alt 'P -1'
_atom_sites_solution_hydrogens geom
_audit_creation_date 2023-08-29
_audit_creation_method
;
Olex2 1.5
(compiled 2022.04.07 svn.rca3783a0 for OlexSys, GUI svn.r6498)
;
_audit_update_record
;
2023-09-27 deposited with the CCDC.	2024-05-13 downloaded from the CCDC.
;
_cell_angle_alpha 64.844(4)
_cell_angle_beta 65.315(3)
_cell_angle_gamma 66.761(3)
_cell_formula_units_Z 2
_cell_length_a 10.4626(3)
_cell_length_b 12.2766(4)
_cell_length_c 12.4511(5)
_cell_measurement_reflns_used 11091
_cell_measurement_temperature 293(2)
_cell_measurement_theta_max 28.3460
_cell_measurement_theta_min 3.0630
_cell_volume 1268.69(9)
_computing_cell_refinement 'CrysAlisPro 1.171.40.69a (Rigaku OD, 2020)'
_computing_data_collection 'CrysAlisPro 1.171.40.69a (Rigaku OD, 2020)'
_computing_data_reduction 'CrysAlisPro 1.171.40.69a (Rigaku OD, 2020)'
_computing_molecular_graphics 'Olex2 1.5 (Dolomanov et al., 2009)'
_computing_publication_material 'Olex2 1.5 (Dolomanov et al., 2009)'
_computing_structure_refinement 'SHELXL 2018/3 (Sheldrick, 2015)'
_computing_structure_solution 'SHELXT 2014/5 (Sheldrick, 2014)'
_diffrn_ambient_temperature 293(2)
_diffrn_detector 'CCD plate'
_diffrn_detector_area_resol_mean 8.0303
_diffrn_detector_type EosS2
_diffrn_measured_fraction_theta_full 1.000
_diffrn_measured_fraction_theta_max 0.993
_diffrn_measurement_details
;
List of Runs (angles in degrees, time in seconds):

  # Type    Start    End  Width  t~exp~   \w     \q     \k     \f   Frames
#--------------------------------------------------------------------------
  1  \w    -51.00  18.00   1.00   20.00    --   13.76 -19.00-150.00   69
  2  \w    -11.00  33.00   1.00   20.00    --   13.76  77.00-120.00   44
  3  \w     -1.00  77.00   1.00   20.00    --   13.76  57.00  60.00   78
  4  \w    -56.00  83.00   1.00   20.00    --   13.76   0.00 -90.00  139
  5  \w     -8.00  42.00   1.00   20.00    --   13.76  77.00 150.00   50
  6  \w     -4.00  82.00   1.00   20.00    --   13.76  38.00 -30.00   86
  7  \w    -23.00  44.00   1.00   20.00    --  -15.95  19.00-150.00   67
  8  \w    -72.00 -30.00   1.00   20.00    --  -15.95 131.00 -94.90   42
  9  \w    -73.00  -9.00   1.00   20.00    --  -15.95 132.00  37.92   64
 10  \w    -80.00 -45.00   1.00   20.00    --  -15.95 143.00 148.62   35
;
_diffrn_measurement_device 'four-circle diffractometer'
_diffrn_measurement_device_type 'SuperNova, Single source at offset/far, EosS2'
_diffrn_measurement_method '\w scans'
_diffrn_orient_matrix_type 'CrysAlisPro convention (1999,Acta A55,543-557)'
_diffrn_orient_matrix_UB_11 0.0602618000
_diffrn_orient_matrix_UB_12 -0.0489545000
_diffrn_orient_matrix_UB_13 0.0161152000
_diffrn_orient_matrix_UB_21 0.0124210000
_diffrn_orient_matrix_UB_22 -0.0204824000
_diffrn_orient_matrix_UB_23 -0.0497432000
_diffrn_orient_matrix_UB_31 0.0468818000
_diffrn_orient_matrix_UB_32 0.0395381000
_diffrn_orient_matrix_UB_33 -0.0402487000
_diffrn_radiation_monochromator mirror
_diffrn_radiation_probe x-ray
_diffrn_radiation_type 'Mo K\a'
_diffrn_radiation_wavelength 0.71073
_diffrn_reflns_av_R_equivalents 0.0431
_diffrn_reflns_av_unetI/netI 0.0397
_diffrn_reflns_Laue_measured_fraction_full 1.000
_diffrn_reflns_Laue_measured_fraction_max 0.993
_diffrn_reflns_limit_h_max 13
_diffrn_reflns_limit_h_min -13
_diffrn_reflns_limit_k_max 15
_diffrn_reflns_limit_k_min -15
_diffrn_reflns_limit_l_max 15
_diffrn_reflns_limit_l_min -15
_diffrn_reflns_number 19775
_diffrn_reflns_point_group_measured_fraction_full 1.000
_diffrn_reflns_point_group_measured_fraction_max 0.993
_diffrn_reflns_theta_full 25.242
_diffrn_reflns_theta_max 26.999
_diffrn_reflns_theta_min 1.900
_diffrn_source 'micro-focus sealed X-ray tube'
_diffrn_source_type 'SuperNova (Mo) X-ray Source'
_exptl_absorpt_coefficient_mu 1.045
_exptl_absorpt_correction_T_max 1.00000
_exptl_absorpt_correction_T_min 0.43490
_exptl_absorpt_correction_type multi-scan
_exptl_absorpt_process_details
;
CrysAlisPro 1.171.40.69a (Rigaku Oxford Diffraction, 2020)
Empirical absorption correction using spherical harmonics,
 implemented in SCALE3 ABSPACK scaling algorithm.
;
_exptl_crystal_colour yellow
_exptl_crystal_colour_primary yellow
_exptl_crystal_density_diffrn 1.532
_exptl_crystal_description block
_exptl_crystal_F_000 592
_exptl_crystal_size_max 0.13
_exptl_crystal_size_mid 0.12
_exptl_crystal_size_min 0.09
_refine_diff_density_max 0.456
_refine_diff_density_min -0.534
_refine_diff_density_rms 0.063
_refine_ls_extinction_method none
_refine_ls_goodness_of_fit_ref 1.047
_refine_ls_hydrogen_treatment constr
_refine_ls_matrix_type full
_refine_ls_number_parameters 328
_refine_ls_number_reflns 5491
_refine_ls_number_restraints 9
_refine_ls_restrained_S_all 1.096
_refine_ls_R_factor_all 0.0373
_refine_ls_R_factor_gt 0.0302
_refine_ls_shift/su_max 0.001
_refine_ls_shift/su_mean 0.000
_refine_ls_structure_factor_coef Fsqd
_refine_ls_weighting_details 'w=1/[\s^2^(Fo^2^)+(0.0385P)^2^] where P=(Fo^2^+2Fc^2^)/3'
_refine_ls_weighting_scheme calc
_refine_ls_wR_factor_gt 0.0728
_refine_ls_wR_factor_ref 0.0749
_reflns_Friedel_coverage 0.000
_reflns_number_gt 4778
_reflns_number_total 5491
_reflns_threshold_expression 'I > 2\s(I)'
_cod_data_source_file d4dt00646a2.cif
_cod_data_source_block 4
_cod_depositor_comments 'Adding full bibliography for 7716050--7716055.cif.'
_cod_database_code 7716050
_shelx_shelxl_version_number 2018/3
_chemical_oxdiff_formula 'C58 H52 N4 O8 Sn2 '
_shelx_space_group_comment
;
The symmetry employed for this shelxl refinement is uniquely defined
by the following loop, which should always be used as a source of
symmetry information in preference to the above space-group names.
They are only intended as comments.
;
_olex2_refinement_description
;
1. Fixed Uiso
 At 1.2 times of:
  All C(H) groups
 At 1.5 times of:
  All C(H,H,H) groups
2. Uiso/Uaniso restraints and constraints
Uanis(C16) \\sim Ueq: with sigma of 0.002 and sigma for terminal atoms of 0.004
3. Rigid body (RIGU) restrains
 C14, C16
 with sigma for 1-2 distances of 0.0004 and sigma for 1-3 distances of 0.002
4.a Aromatic/amide H refined with riding coordinates:
 C2(H2), C3(H3), C5(H5), C7(H7), C9(H9), C11(H11), C12(H12), C19(H19),
 C20(H20), C21(H21), C22(H22), C23(H23), C25(H25), C26(H26), C27(H27), C28(H28),
  C29(H29)
4.b Idealised Me refined as rotating group:
 C15(H15A,H15B,H15C), C16(H16A,H16B,H16C), C17(H17A,H17B,H17C)
;
_olex2_submission_special_instructions 'No special instructions were received'
_oxdiff_exptl_absorpt_empirical_details
;
Empirical correction (ABSPACK) includes:
- Absorption correction using spherical harmonics
- Frame scaling
;
_oxdiff_exptl_absorpt_empirical_full_max 1.853
_oxdiff_exptl_absorpt_empirical_full_min 0.721

loop_
_space_group_symop_operation_xyz
'x, y, z'
'-x, -y, -z'

loop_
_atom_site_label
_atom_site_type_symbol
_atom_site_fract_x
_atom_site_fract_y
_atom_site_fract_z
_atom_site_U_iso_or_equiv
_atom_site_adp_type
_atom_site_occupancy
_atom_site_site_symmetry_order
_atom_site_calc_flag
_atom_site_refinement_flags_posn
_atom_site_refinement_flags_adp
_atom_site_refinement_flags_occupancy
_atom_site_disorder_assembly
_atom_site_disorder_group
Sn1 Sn 0.60873(2) 0.65089(2) 0.23222(2) 0.03815(7) Uani 1 1 d . . . . .
O1 O 0.63749(18) 0.48115(17) 0.21234(19) 0.0532(5) Uani 1 1 d . . . . .
O2 O 0.55868(19) 0.75816(19) 0.34070(18) 0.0556(5) Uani 1 1 d . . . . .
O3 O 0.1426(3) 0.2309(2) 0.3911(3) 0.0968(9) Uani 1 1 d . . . . .
O4 O 0.0391(3) 0.3546(2) 0.5002(3) 0.0871(8) Uani 1 1 d . . . . .
N1 N 0.4183(2) 0.58409(18) 0.37660(19) 0.0370(5) Uani 1 1 d . . . . .
N2 N 0.1443(3) 0.3091(2) 0.4256(3) 0.0615(7) Uani 1 1 d . . . . .
C1 C 0.5217(3) 0.4380(2) 0.2640(3) 0.0450(6) Uani 1 1 d . . . . .
C2 C 0.5150(3) 0.3440(3) 0.2333(3) 0.0564(8) Uani 1 1 d . . . . .
H2 H 0.594539 0.310167 0.175498 0.068 Uiso 1 1 calc R U . . .
C3 C 0.3936(3) 0.3009(3) 0.2868(3) 0.0573(8) Uani 1 1 d . . . . .
H3 H 0.389335 0.239193 0.264790 0.069 Uiso 1 1 calc R U . . .
C4 C 0.2765(3) 0.3507(2) 0.3746(3) 0.0471(7) Uani 1 1 d . . . . .
C5 C 0.2773(3) 0.4428(2) 0.4092(2) 0.0432(6) Uani 1 1 d . . . . .
H5 H 0.197106 0.474783 0.467934 0.052 Uiso 1 1 calc R U . . .
C6 C 0.4005(3) 0.4869(2) 0.3546(2) 0.0386(6) Uani 1 1 d . . . . .
C7 C 0.3226(3) 0.6338(2) 0.4630(2) 0.0389(6) Uani 1 1 d . . . . .
H7 H 0.244001 0.599335 0.512640 0.047 Uiso 1 1 calc R U . . .
C8 C 0.3251(2) 0.7346(2) 0.4898(2) 0.0359(5) Uani 1 1 d . . . . .
C9 C 0.2058(3) 0.7763(2) 0.5853(2) 0.0396(6) Uani 1 1 d . . . . .
H9 H 0.131855 0.735729 0.627414 0.047 Uiso 1 1 calc R U . . .
C10 C 0.1945(3) 0.8739(2) 0.6184(2) 0.0386(6) Uani 1 1 d . . . . .
C11 C 0.3075(3) 0.9332(3) 0.5505(3) 0.0490(7) Uani 1 1 d . . . . .
H11 H 0.301934 1.001559 0.568258 0.059 Uiso 1 1 calc R U . . .
C12 C 0.4260(3) 0.8944(3) 0.4586(3) 0.0509(7) Uani 1 1 d . . . . .
H12 H 0.499088 0.935972 0.417058 0.061 Uiso 1 1 calc R U . . .
C13 C 0.4388(3) 0.7948(2) 0.4268(2) 0.0396(6) Uani 1 1 d . . . . .
C14 C 0.0643(3) 0.9176(3) 0.7224(3) 0.0475(6) Uani 1 1 d . . . . .
C15 C 0.0240(4) 0.8071(4) 0.8320(3) 0.1013(15) Uani 1 1 d . . . . .
H15A H -0.014072 0.763501 0.808915 0.152 Uiso 1 1 calc R U . . .
H15B H -0.048705 0.835558 0.900025 0.152 Uiso 1 1 calc R U . . .
H15C H 0.108984 0.751895 0.856801 0.152 Uiso 1 1 calc R U . . .
C16 C 0.0979(5) 0.9959(4) 0.7689(4) 0.1068(14) Uani 1 1 d . U . . .
H16A H 0.183206 0.949507 0.795963 0.160 Uiso 1 1 calc R U . . .
H16B H 0.016724 1.016704 0.837279 0.160 Uiso 1 1 calc R U . . .
H16C H 0.115046 1.071002 0.702890 0.160 Uiso 1 1 calc R U . . .
C17 C -0.0662(4) 0.9932(4) 0.6757(4) 0.1027(15) Uani 1 1 d . . . . .
H17A H -0.041187 1.061358 0.602786 0.154 Uiso 1 1 calc R U . . .
H17B H -0.144971 1.025201 0.739112 0.154 Uiso 1 1 calc R U . . .
H17C H -0.095586 0.941220 0.655467 0.154 Uiso 1 1 calc R U . . .
C18 C 0.8345(3) 0.6140(2) 0.2052(2) 0.0405(6) Uani 1 1 d . . . . .
C19 C 0.9359(3) 0.5243(3) 0.1520(3) 0.0597(8) Uani 1 1 d . . . . .
H19 H 0.904388 0.473778 0.135208 0.072 Uiso 1 1 calc R U . . .
C20 C 1.0846(3) 0.5075(3) 0.1227(4) 0.0731(10) Uani 1 1 d . . . . .
H20 H 1.151573 0.447060 0.085717 0.088 Uiso 1 1 calc R U . . .
C21 C 1.1319(3) 0.5796(3) 0.1481(3) 0.0630(9) Uani 1 1 d . . . . .
H21 H 1.231269 0.568673 0.128424 0.076 Uiso 1 1 calc R U . . .
C22 C 1.0339(3) 0.6675(3) 0.2023(3) 0.0726(10) Uani 1 1 d . . . . .
H22 H 1.066568 0.716219 0.220303 0.087 Uiso 1 1 calc R U . . .
C23 C 0.8861(3) 0.6852(3) 0.2309(3) 0.0621(9) Uani 1 1 d . . . . .
H23 H 0.820247 0.745877 0.267936 0.074 Uiso 1 1 calc R U . . .
C24 C 0.5179(3) 0.7754(2) 0.0867(2) 0.0389(6) Uani 1 1 d . . . . .
C25 C 0.3719(3) 0.8009(3) 0.0997(3) 0.0573(8) Uani 1 1 d . . . . .
H25 H 0.311363 0.761170 0.173942 0.069 Uiso 1 1 calc R U . . .
C26 C 0.3149(3) 0.8850(3) 0.0030(3) 0.0687(9) Uani 1 1 d . . . . .
H26 H 0.216908 0.900237 0.012662 0.082 Uiso 1 1 calc R U . . .
C27 C 0.4015(3) 0.9453(3) -0.1059(3) 0.0593(8) Uani 1 1 d . . . . .
H27 H 0.362339 1.002687 -0.169764 0.071 Uiso 1 1 calc R U . . .
C28 C 0.5457(3) 0.9215(3) -0.1210(3) 0.0589(8) Uani 1 1 d . . . . .
H28 H 0.605054 0.962255 -0.195318 0.071 Uiso 1 1 calc R U . . .
C29 C 0.6039(3) 0.8362(3) -0.0253(3) 0.0532(7) Uani 1 1 d . . . . .
H29 H 0.702621 0.819707 -0.036825 0.064 Uiso 1 1 calc R U . . .

loop_
_atom_site_aniso_label
_atom_site_aniso_U_11
_atom_site_aniso_U_22
_atom_site_aniso_U_33
_atom_site_aniso_U_23
_atom_site_aniso_U_13
_atom_site_aniso_U_12
Sn1 0.02942(10) 0.04609(12) 0.03947(12) -0.01441(8) -0.00734(8) -0.01253(7)
O1 0.0355(9) 0.0504(11) 0.0714(14) -0.0293(10) -0.0017(9) -0.0131(8)
O2 0.0402(10) 0.0824(14) 0.0576(13) -0.0415(11) 0.0085(9) -0.0323(10)
O3 0.0763(16) 0.0905(18) 0.157(3) -0.0673(19) -0.0185(17) -0.0406(15)
O4 0.0600(14) 0.1010(19) 0.118(2) -0.0585(17) 0.0042(15) -0.0441(14)
N1 0.0345(10) 0.0389(11) 0.0388(12) -0.0115(9) -0.0101(9) -0.0126(9)
N2 0.0522(15) 0.0521(14) 0.091(2) -0.0246(14) -0.0230(15) -0.0204(12)
C1 0.0370(13) 0.0391(13) 0.0579(18) -0.0156(12) -0.0167(13) -0.0059(11)
C2 0.0479(16) 0.0479(16) 0.077(2) -0.0341(15) -0.0157(15) -0.0039(13)
C3 0.0547(18) 0.0425(15) 0.084(2) -0.0278(15) -0.0249(17) -0.0081(13)
C4 0.0433(14) 0.0402(14) 0.0630(19) -0.0123(13) -0.0218(13) -0.0141(12)
C5 0.0383(13) 0.0432(14) 0.0487(16) -0.0136(12) -0.0127(12) -0.0125(11)
C6 0.0377(13) 0.0344(12) 0.0465(16) -0.0106(11) -0.0171(12) -0.0097(10)
C7 0.0327(12) 0.0427(13) 0.0404(15) -0.0083(11) -0.0098(11) -0.0153(11)
C8 0.0326(12) 0.0426(13) 0.0342(14) -0.0088(11) -0.0117(10) -0.0133(10)
C9 0.0321(12) 0.0495(15) 0.0388(15) -0.0124(12) -0.0076(11) -0.0172(11)
C10 0.0328(12) 0.0474(14) 0.0388(15) -0.0145(12) -0.0130(11) -0.0100(11)
C11 0.0481(15) 0.0570(16) 0.0522(18) -0.0254(14) -0.0086(13) -0.0216(13)
C12 0.0460(15) 0.0679(18) 0.0510(18) -0.0244(15) -0.0022(13) -0.0338(14)
C13 0.0327(12) 0.0509(15) 0.0381(14) -0.0158(12) -0.0083(11) -0.0141(11)
C14 0.0382(14) 0.0590(16) 0.0475(17) -0.0238(13) -0.0070(12) -0.0134(12)
C15 0.087(3) 0.094(3) 0.062(2) -0.023(2) 0.021(2) -0.013(2)
C16 0.094(2) 0.154(3) 0.120(3) -0.098(2) -0.0003(19) -0.052(2)
C17 0.050(2) 0.155(4) 0.091(3) -0.072(3) -0.026(2) 0.028(2)
C18 0.0313(12) 0.0492(14) 0.0381(15) -0.0101(12) -0.0097(11) -0.0123(11)
C19 0.0419(15) 0.0651(19) 0.081(2) -0.0366(17) -0.0174(15) -0.0091(14)
C20 0.0374(16) 0.080(2) 0.100(3) -0.047(2) -0.0160(17) 0.0019(15)
C21 0.0353(15) 0.081(2) 0.069(2) -0.0183(18) -0.0178(15) -0.0154(15)
C22 0.0422(16) 0.094(2) 0.101(3) -0.047(2) -0.0174(18) -0.0228(17)
C23 0.0381(15) 0.071(2) 0.089(3) -0.0433(18) -0.0136(15) -0.0115(14)
C24 0.0328(12) 0.0446(13) 0.0421(15) -0.0166(11) -0.0082(11) -0.0127(11)
C25 0.0392(14) 0.079(2) 0.0466(18) -0.0099(15) -0.0105(13) -0.0216(15)
C26 0.0403(16) 0.097(2) 0.062(2) -0.0146(19) -0.0203(15) -0.0173(17)
C27 0.0624(19) 0.0628(18) 0.0527(19) -0.0105(15) -0.0256(16) -0.0157(15)
C28 0.0601(19) 0.0650(19) 0.0481(19) -0.0067(15) -0.0131(15) -0.0284(16)
C29 0.0389(14) 0.0680(18) 0.0540(19) -0.0167(15) -0.0110(13) -0.0212(14)

loop_
_atom_type_symbol
_atom_type_description
_atom_type_scat_dispersion_real
_atom_type_scat_dispersion_imag
_atom_type_scat_source
C C 0.0033 0.0016 'International Tables Vol C Tables 4.2.6.8 and 6.1.1.4'
H H 0.0000 0.0000 'International Tables Vol C Tables 4.2.6.8 and 6.1.1.4'
N N 0.0061 0.0033 'International Tables Vol C Tables 4.2.6.8 and 6.1.1.4'
O O 0.0106 0.0060 'International Tables Vol C Tables 4.2.6.8 and 6.1.1.4'
Sn Sn -0.6537 1.4246 'International Tables Vol C Tables 4.2.6.8 and 6.1.1.4'

loop_
_geom_angle_atom_site_label_1
_geom_angle_atom_site_label_2
_geom_angle_atom_site_label_3
_geom_angle
_geom_angle_site_symmetry_1
_geom_angle_site_symmetry_3
_geom_angle_publ_flag
O1 Sn1 N1 75.89(7) . . ?
O1 Sn1 C18 92.56(8) . . ?
O1 Sn1 C24 99.73(9) . . ?
O2 Sn1 O1 151.18(9) . . ?
O2 Sn1 N1 83.13(7) . . ?
O2 Sn1 C18 90.13(9) . . ?
O2 Sn1 C24 103.64(9) . . ?
C18 Sn1 N1 138.36(9) . . ?
C24 Sn1 N1 101.32(8) . . ?
C24 Sn1 C18 120.16(9) . . ?
C1 O1 Sn1 116.00(16) . . ?
C13 O2 Sn1 133.24(15) . . ?
C6 N1 Sn1 110.93(15) . . ?
C7 N1 Sn1 126.35(16) . . ?
C7 N1 C6 122.3(2) . . ?
O3 N2 O4 122.4(2) . . ?
O3 N2 C4 118.6(3) . . ?
O4 N2 C4 119.1(2) . . ?
O1 C1 C2 121.7(3) . . ?
O1 C1 C6 119.5(2) . . ?
C2 C1 C6 118.8(2) . . ?
C1 C2 H2 119.5 . . ?
C3 C2 C1 121.1(3) . . ?
C3 C2 H2 119.5 . . ?
C2 C3 H3 120.5 . . ?
C2 C3 C4 118.9(3) . . ?
C4 C3 H3 120.5 . . ?
C3 C4 N2 118.4(3) . . ?
C5 C4 N2 119.0(3) . . ?
C5 C4 C3 122.6(2) . . ?
C4 C5 H5 120.7 . . ?
C4 C5 C6 118.5(2) . . ?
C6 C5 H5 120.7 . . ?
C1 C6 N1 113.9(2) . . ?
C5 C6 N1 126.0(2) . . ?
C5 C6 C1 120.1(2) . . ?
N1 C7 H7 116.3 . . ?
N1 C7 C8 127.4(2) . . ?
C8 C7 H7 116.3 . . ?
C9 C8 C7 117.5(2) . . ?
C13 C8 C7 123.9(2) . . ?
C13 C8 C9 118.6(2) . . ?
C8 C9 H9 118.5 . . ?
C10 C9 C8 123.0(2) . . ?
C10 C9 H9 118.5 . . ?
C9 C10 C11 116.2(2) . . ?
C9 C10 C14 122.2(2) . . ?
C11 C10 C14 121.6(2) . . ?
C10 C11 H11 118.7 . . ?
C12 C11 C10 122.5(2) . . ?
C12 C11 H11 118.7 . . ?
C11 C12 H12 119.4 . . ?
C11 C12 C13 121.2(2) . . ?
C13 C12 H12 119.4 . . ?
O2 C13 C8 123.1(2) . . ?
O2 C13 C12 118.6(2) . . ?
C12 C13 C8 118.3(2) . . ?
C15 C14 C10 110.5(2) . . ?
C15 C14 C16 107.6(3) . . ?
C16 C14 C10 111.9(2) . . ?
C17 C14 C10 109.9(2) . . ?
C17 C14 C15 108.0(3) . . ?
C17 C14 C16 108.9(3) . . ?
C14 C15 H15A 109.5 . . ?
C14 C15 H15B 109.5 . . ?
C14 C15 H15C 109.5 . . ?
H15A C15 H15B 109.5 . . ?
H15A C15 H15C 109.5 . . ?
H15B C15 H15C 109.5 . . ?
C14 C16 H16A 109.5 . . ?
C14 C16 H16B 109.5 . . ?
C14 C16 H16C 109.5 . . ?
H16A C16 H16B 109.5 . . ?
H16A C16 H16C 109.5 . . ?
H16B C16 H16C 109.5 . . ?
C14 C17 H17A 109.5 . . ?
C14 C17 H17B 109.5 . . ?
C14 C17 H17C 109.5 . . ?
H17A C17 H17B 109.5 . . ?
H17A C17 H17C 109.5 . . ?
H17B C17 H17C 109.5 . . ?
C19 C18 Sn1 120.7(2) . . ?
C19 C18 C23 117.4(2) . . ?
C23 C18 Sn1 121.7(2) . . ?
C18 C19 H19 119.4 . . ?
C18 C19 C20 121.3(3) . . ?
C20 C19 H19 119.4 . . ?
C19 C20 H20 120.0 . . ?
C21 C20 C19 119.9(3) . . ?
C21 C20 H20 120.0 . . ?
C20 C21 H21 120.1 . . ?
C22 C21 C20 119.9(3) . . ?
C22 C21 H21 120.1 . . ?
C21 C22 H22 119.7 . . ?
C21 C22 C23 120.5(3) . . ?
C23 C22 H22 119.7 . . ?
C18 C23 H23 119.5 . . ?
C22 C23 C18 121.0(3) . . ?
C22 C23 H23 119.5 . . ?
C25 C24 Sn1 122.09(19) . . ?
C29 C24 Sn1 120.23(19) . . ?
C29 C24 C25 117.7(3) . . ?
C24 C25 H25 119.6 . . ?
C24 C25 C26 120.7(3) . . ?
C26 C25 H25 119.6 . . ?
C25 C26 H26 119.8 . . ?
C27 C26 C25 120.4(3) . . ?
C27 C26 H26 119.8 . . ?
C26 C27 H27 120.1 . . ?
C28 C27 C26 119.9(3) . . ?
C28 C27 H27 120.1 . . ?
C27 C28 H28 120.0 . . ?
C27 C28 C29 120.0(3) . . ?
C29 C28 H28 120.0 . . ?
C24 C29 C28 121.3(3) . . ?
C24 C29 H29 119.4 . . ?
C28 C29 H29 119.4 . . ?

loop_
_geom_bond_atom_site_label_1
_geom_bond_atom_site_label_2
_geom_bond_distance
_geom_bond_site_symmetry_2
_geom_bond_publ_flag
Sn1 O1 2.0919(18) . ?
Sn1 O2 2.0518(19) . ?
Sn1 N1 2.2174(19) . ?
Sn1 C18 2.126(2) . ?
Sn1 C24 2.112(3) . ?
O1 C1 1.314(3) . ?
O2 C13 1.329(3) . ?
O3 N2 1.215(3) . ?
O4 N2 1.220(3) . ?
N1 C6 1.424(3) . ?
N1 C7 1.307(3) . ?
N2 C4 1.458(3) . ?
C1 C2 1.394(4) . ?
C1 C6 1.422(4) . ?
C2 H2 0.9300 . ?
C2 C3 1.364(4) . ?
C3 H3 0.9300 . ?
C3 C4 1.389(4) . ?
C4 C5 1.375(3) . ?
C5 H5 0.9300 . ?
C5 C6 1.386(3) . ?
C7 H7 0.9300 . ?
C7 C8 1.423(3) . ?
C8 C9 1.417(3) . ?
C8 C13 1.413(3) . ?
C9 H9 0.9300 . ?
C9 C10 1.374(3) . ?
C10 C11 1.402(3) . ?
C10 C14 1.536(4) . ?
C11 H11 0.9300 . ?
C11 C12 1.373(4) . ?
C12 H12 0.9300 . ?
C12 C13 1.383(4) . ?
C14 C15 1.509(4) . ?
C14 C16 1.514(4) . ?
C14 C17 1.506(4) . ?
C15 H15A 0.9600 . ?
C15 H15B 0.9600 . ?
C15 H15C 0.9600 . ?
C16 H16A 0.9600 . ?
C16 H16B 0.9600 . ?
C16 H16C 0.9600 . ?
C17 H17A 0.9600 . ?
C17 H17B 0.9600 . ?
C17 H17C 0.9600 . ?
C18 C19 1.374(4) . ?
C18 C23 1.382(4) . ?
C19 H19 0.9300 . ?
C19 C20 1.391(4) . ?
C20 H20 0.9300 . ?
C20 C21 1.357(4) . ?
C21 H21 0.9300 . ?
C21 C22 1.356(4) . ?
C22 H22 0.9300 . ?
C22 C23 1.381(4) . ?
C23 H23 0.9300 . ?
C24 C25 1.385(3) . ?
C24 C29 1.381(4) . ?
C25 H25 0.9300 . ?
C25 C26 1.388(4) . ?
C26 H26 0.9300 . ?
C26 C27 1.364(4) . ?
C27 H27 0.9300 . ?
C27 C28 1.363(4) . ?
C28 H28 0.9300 . ?
C28 C29 1.389(4) . ?
C29 H29 0.9300 . ?

loop_
_geom_torsion_atom_site_label_1
_geom_torsion_atom_site_label_2
_geom_torsion_atom_site_label_3
_geom_torsion_atom_site_label_4
_geom_torsion
_geom_torsion_site_symmetry_1
_geom_torsion_site_symmetry_2
_geom_torsion_site_symmetry_3
_geom_torsion_site_symmetry_4
_geom_torsion_publ_flag
Sn1 O1 C1 C2 164.2(2) . . . . ?
Sn1 O1 C1 C6 -16.5(3) . . . . ?
Sn1 O2 C13 C8 19.5(4) . . . . ?
Sn1 O2 C13 C12 -162.1(2) . . . . ?
Sn1 N1 C6 C1 12.3(3) . . . . ?
Sn1 N1 C6 C5 -165.2(2) . . . . ?
Sn1 N1 C7 C8 -5.3(4) . . . . ?
Sn1 C18 C19 C20 173.7(3) . . . . ?
Sn1 C18 C23 C22 -174.0(3) . . . . ?
Sn1 C24 C25 C26 178.8(3) . . . . ?
Sn1 C24 C29 C28 -178.0(2) . . . . ?
O1 C1 C2 C3 -179.3(3) . . . . ?
O1 C1 C6 N1 1.9(3) . . . . ?
O1 C1 C6 C5 179.6(2) . . . . ?
O3 N2 C4 C3 1.4(4) . . . . ?
O3 N2 C4 C5 177.4(3) . . . . ?
O4 N2 C4 C3 -178.0(3) . . . . ?
O4 N2 C4 C5 -2.0(4) . . . . ?
N1 C7 C8 C9 177.5(2) . . . . ?
N1 C7 C8 C13 -2.4(4) . . . . ?
N2 C4 C5 C6 -176.2(2) . . . . ?
C1 C2 C3 C4 -1.1(5) . . . . ?
C2 C1 C6 N1 -178.8(2) . . . . ?
C2 C1 C6 C5 -1.1(4) . . . . ?
C2 C3 C4 N2 176.4(3) . . . . ?
C2 C3 C4 C5 0.6(5) . . . . ?
C3 C4 C5 C6 -0.4(4) . . . . ?
C4 C5 C6 N1 178.0(2) . . . . ?
C4 C5 C6 C1 0.6(4) . . . . ?
C6 N1 C7 C8 -176.9(2) . . . . ?
C6 C1 C2 C3 1.4(4) . . . . ?
C7 N1 C6 C1 -175.0(2) . . . . ?
C7 N1 C6 C5 7.5(4) . . . . ?
C7 C8 C9 C10 -179.0(2) . . . . ?
C7 C8 C13 O2 -3.8(4) . . . . ?
C7 C8 C13 C12 177.8(2) . . . . ?
C8 C9 C10 C11 1.2(4) . . . . ?
C8 C9 C10 C14 -179.9(2) . . . . ?
C9 C8 C13 O2 176.3(2) . . . . ?
C9 C8 C13 C12 -2.0(4) . . . . ?
C9 C10 C11 C12 -2.2(4) . . . . ?
C9 C10 C14 C15 42.1(4) . . . . ?
C9 C10 C14 C16 161.9(3) . . . . ?
C9 C10 C14 C17 -77.0(4) . . . . ?
C10 C11 C12 C13 1.1(5) . . . . ?
C11 C10 C14 C15 -139.0(3) . . . . ?
C11 C10 C14 C16 -19.2(4) . . . . ?
C11 C10 C14 C17 101.8(3) . . . . ?
C11 C12 C13 O2 -177.3(3) . . . . ?
C11 C12 C13 C8 1.1(4) . . . . ?
C13 C8 C9 C10 0.9(4) . . . . ?
C14 C10 C11 C12 178.9(3) . . . . ?
C18 C19 C20 C21 0.8(5) . . . . ?
C19 C18 C23 C22 0.9(5) . . . . ?
C19 C20 C21 C22 0.2(6) . . . . ?
C20 C21 C22 C23 -0.6(6) . . . . ?
C21 C22 C23 C18 0.0(6) . . . . ?
C23 C18 C19 C20 -1.3(5) . . . . ?
C24 C25 C26 C27 -0.9(5) . . . . ?
C25 C24 C29 C28 1.1(4) . . . . ?
C25 C26 C27 C28 1.1(5) . . . . ?
C26 C27 C28 C29 -0.3(5) . . . . ?
C27 C28 C29 C24 -0.8(5) . . . . ?
C29 C24 C25 C26 -0.2(5) . . . . ?
